data_8000181
loop_
_publ_author_name
'Kubo, Kazuyuki'
'Akimoto, Takashi'
'Mizuta, Tsutomu'
'Miyoshi, Katsuhiko'

_publ_section_title
;
 Synthesis of a Hetero-bimetallic Complex with an Inorganic Cyclic
 Framework Using a Bis(iminophosphorane)iron Complex as a Chelating Ligand
;
_journal_issue 2
_journal_name_full 'Chemistry Letters'
_journal_page_first 166
_journal_paper_doi 10.1246/cl.2008.166
_journal_volume 37
_journal_year 2008
_chemical_formula_sum 'C35 H49 Fe N2 O5 P2 Rh'
_chemical_formula_weight 798.46
_space_group_IT_number 19
_symmetry_cell_setting orthorhombic
_symmetry_space_group_name_Hall 'P 2ac 2ab'
_symmetry_space_group_name_H-M 'P 21 21 21'
_atom_sites_solution_hydrogens geom
_atom_sites_solution_primary direct
_atom_sites_solution_secondary difmap
_audit_creation_method SHELXL-97
_cell_angle_alpha 90.00
_cell_angle_beta 90.00
_cell_angle_gamma 90.00
_cell_formula_units_Z 4
_cell_length_a 11.6590(3)
_cell_length_b 15.6820(3)
_cell_length_c 19.6260(6)
_cell_measurement_temperature 200(2)
_cell_measurement_theta_max 27.5
_cell_volume 3588.35(16)
_computing_cell_refinement HKL
_computing_data_collection HKL
_computing_data_reduction HKL
_computing_structure_refinement 'SHELXL-97 (Sheldrick, 1997)'
_computing_structure_solution 'SHELXS-97 (Sheldrick, 1990)'
_diffrn_ambient_temperature 200(2)
_diffrn_detector_area_resol_mean 10.0
_diffrn_measured_fraction_theta_full 0.975
_diffrn_measured_fraction_theta_max 0.975
_diffrn_measurement_device_type 'Mac Science DIP2030 Imaging Plate'
_diffrn_radiation_monochromator graphite
_diffrn_radiation_source 'fine-focus sealed tube'
_diffrn_radiation_type MoK\a
_diffrn_radiation_wavelength 0.71069
_diffrn_reflns_av_R_equivalents 0.0000
_diffrn_reflns_av_sigmaI/netI 0.0401
_diffrn_reflns_limit_h_max 15
_diffrn_reflns_limit_h_min 0
_diffrn_reflns_limit_k_max 20
_diffrn_reflns_limit_k_min 0
_diffrn_reflns_limit_l_max 25
_diffrn_reflns_limit_l_min -25
_diffrn_reflns_number 7799
_diffrn_reflns_theta_full 27.50
_diffrn_reflns_theta_max 27.50
_diffrn_reflns_theta_min 3.33
_exptl_absorpt_coefficient_mu 0.996
_exptl_absorpt_correction_T_max 0.9070
_exptl_absorpt_correction_T_min 0.7888
_exptl_absorpt_correction_type none
_exptl_crystal_colour yellow
_exptl_crystal_density_diffrn 1.478
_exptl_crystal_density_method 'not measured'
_exptl_crystal_description plate
_exptl_crystal_F_000 1656
_exptl_crystal_size_max 0.25
_exptl_crystal_size_mid 0.20
_exptl_crystal_size_min 0.10
_refine_diff_density_max 0.844
_refine_diff_density_min -0.916
_refine_diff_density_rms 0.107
_refine_ls_abs_structure_details 'Flack H D (1983), Acta Cryst. A39, 876-881'
_refine_ls_abs_structure_Flack 0.04(3)
_refine_ls_extinction_coef 0.0042(3)
_refine_ls_extinction_expression Fc^*^=kFc[1+0.001xFc^2^\l^3^/sin(2\q)]^-1/4^
_refine_ls_extinction_method SHELXL
_refine_ls_goodness_of_fit_ref 1.072
_refine_ls_hydrogen_treatment mixed
_refine_ls_matrix_type full
_refine_ls_number_parameters 425
_refine_ls_number_reflns 7799
_refine_ls_number_restraints 0
_refine_ls_restrained_S_all 1.072
_refine_ls_R_factor_all 0.0559
_refine_ls_R_factor_gt 0.0489
_refine_ls_shift/su_max 0.001
_refine_ls_shift/su_mean 0.000
_refine_ls_structure_factor_coef Fsqd
_refine_ls_weighting_details 'calc w=1/[\s^2^(Fo^2^)+(0.0240P)^2^+14.3155P] where P=(Fo^2^+2Fc^2^)/3'
_refine_ls_weighting_scheme calc
_refine_ls_wR_factor_gt 0.1013
_refine_ls_wR_factor_ref 0.1053
_reflns_number_gt 7005
_reflns_number_total 7799
_reflns_threshold_expression >2sigma(I)
_cod_data_source_file 37-166sup1.cif
_cod_data_source_block 4
_cod_database_code 8000181

loop_
_symmetry_equiv_pos_as_xyz
'x, y, z'
'-x+1/2, -y, z+1/2'
'x+1/2, -y+1/2, -z'
'-x, y+1/2, -z+1/2'

loop_
_atom_site_label
_atom_site_type_symbol
_atom_site_fract_x
_atom_site_fract_y
_atom_site_fract_z
_atom_site_U_iso_or_equiv
_atom_site_adp_type
_atom_site_occupancy
_atom_site_symmetry_multiplicity
_atom_site_calc_flag
_atom_site_refinement_flags
Rh1 Rh 0.17411(3) 0.49906(3) 0.015384(16) 0.01881(10) Uani 1 1 d .
Fe1 Fe -0.11865(5) 0.50213(6) 0.10222(3) 0.01796(14) Uani 1 1 d .
P1 P 0.00142(13) 0.60907(8) 0.11412(6) 0.0148(3) Uani 1 1 d .
P2 P 0.01280(14) 0.40731(8) 0.12979(7) 0.0203(3) Uani 1 1 d .
O1 O -0.1018(3) 0.4831(3) -0.04402(18) 0.0350(11) Uani 1 1 d .
O2 O -0.0538(3) 0.6980(2) 0.08682(19) 0.0213(8) Uani 1 1 d .
O3 O 0.0128(3) 0.6455(2) 0.19088(17) 0.0209(7) Uani 1 1 d .
O4 O -0.0297(4) 0.3091(2) 0.1170(2) 0.0328(10) Uani 1 1 d .
O5 O 0.0214(4) 0.3999(2) 0.21147(17) 0.0274(9) Uani 1 1 d .
N1 N 0.1282(4) 0.6002(3) 0.0825(2) 0.0183(10) Uani 1 1 d .
N2 N 0.1396(4) 0.4159(3) 0.0975(2) 0.0192(10) Uani 1 1 d .
C1 C -0.2224(4) 0.5090(5) 0.1920(3) 0.0301(12) Uani 1 1 d .
C2 C -0.2505(6) 0.5790(4) 0.1495(4) 0.0301(15) Uani 1 1 d .
C3 C -0.2884(6) 0.5463(5) 0.0858(3) 0.0291(14) Uani 1 1 d .
C4 C -0.2884(6) 0.4547(5) 0.0904(4) 0.0316(16) Uani 1 1 d .
C5 C -0.2487(6) 0.4312(4) 0.1559(3) 0.0292(15) Uani 1 1 d .
C6 C -0.1915(5) 0.5140(5) 0.2664(3) 0.0427(17) Uani 1 1 d .
H1 H -0.1604 0.5707 0.2766 0.064 Uiso 1 1 calc R
H2 H -0.1338 0.4706 0.2770 0.064 Uiso 1 1 calc R
H3 H -0.2602 0.5041 0.2941 0.064 Uiso 1 1 calc R
C7 C -0.2584(7) 0.6700(5) 0.1730(4) 0.0414(18) Uani 1 1 d .
H4 H -0.3312 0.6786 0.1971 0.062 Uiso 1 1 calc R
H5 H -0.2548 0.7081 0.1336 0.062 Uiso 1 1 calc R
H6 H -0.1945 0.6825 0.2039 0.062 Uiso 1 1 calc R
C8 C -0.3338(7) 0.5981(5) 0.0266(4) 0.0443(18) Uani 1 1 d .
H7 H -0.4169 0.6054 0.0314 0.066 Uiso 1 1 calc R
H8 H -0.3173 0.5684 -0.0162 0.066 Uiso 1 1 calc R
H9 H -0.2967 0.6542 0.0262 0.066 Uiso 1 1 calc R
C9 C -0.3383(7) 0.3953(5) 0.0377(4) 0.0440(18) Uani 1 1 d .
H10 H -0.3169 0.3364 0.0487 0.066 Uiso 1 1 calc R
H11 H -0.3084 0.4103 -0.0074 0.066 Uiso 1 1 calc R
H12 H -0.4221 0.4005 0.0376 0.066 Uiso 1 1 calc R
C10 C -0.2536(7) 0.3444(5) 0.1862(4) 0.047(2) Uani 1 1 d .
H13 H -0.3248 0.3382 0.2123 0.070 Uiso 1 1 calc R
H14 H -0.1878 0.3362 0.2166 0.070 Uiso 1 1 calc R
H15 H -0.2516 0.3017 0.1498 0.070 Uiso 1 1 calc R
C11 C -0.0981(4) 0.4914(4) 0.0143(3) 0.0229(10) Uani 1 1 d .
C12 C -0.0543(6) 0.7108(3) 0.0145(3) 0.0311(13) Uani 1 1 d .
H16 H 0.0246 0.7181 -0.0017 0.047 Uiso 1 1 calc R
H17 H -0.0990 0.7620 0.0036 0.047 Uiso 1 1 calc R
H18 H -0.0889 0.6612 -0.0079 0.047 Uiso 1 1 calc R
C13 C 0.0857(5) 0.6048(4) 0.2395(3) 0.0307(13) Uani 1 1 d .
H19 H 0.0711 0.5433 0.2393 0.046 Uiso 1 1 calc R
H20 H 0.0700 0.6278 0.2850 0.046 Uiso 1 1 calc R
H21 H 0.1661 0.6155 0.2276 0.046 Uiso 1 1 calc R
C14 C -0.0518(7) 0.2814(4) 0.0488(4) 0.0440(18) Uani 1 1 d .
H22 H -0.0524 0.3309 0.0183 0.066 Uiso 1 1 calc R
H23 H -0.1264 0.2528 0.0470 0.066 Uiso 1 1 calc R
H24 H 0.0084 0.2416 0.0345 0.066 Uiso 1 1 calc R
C15 C 0.0601(7) 0.3256(4) 0.2489(3) 0.0497(19) Uani 1 1 d .
H25 H 0.0024 0.3099 0.2829 0.075 Uiso 1 1 calc R
H26 H 0.1327 0.3387 0.2717 0.075 Uiso 1 1 calc R
H27 H 0.0714 0.2780 0.2172 0.075 Uiso 1 1 calc R
C16 C 0.2191(5) 0.6557(3) 0.1037(3) 0.0198(11) Uani 1 1 d .
C17 C 0.2048(5) 0.7422(4) 0.1158(3) 0.0279(13) Uani 1 1 d .
H28 H 0.1321 0.7680 0.1086 0.033 Uiso 1 1 calc R
C18 C 0.2968(6) 0.7917(4) 0.1386(3) 0.0375(17) Uani 1 1 d .
H29 H 0.2855 0.8509 0.1466 0.045 Uiso 1 1 calc R
C19 C 0.4026(7) 0.7570(5) 0.1497(4) 0.045(2) Uani 1 1 d .
H30 H 0.4642 0.7910 0.1659 0.054 Uiso 1 1 calc R
C20 C 0.4177(5) 0.6716(5) 0.1368(3) 0.0448(17) Uani 1 1 d .
H31 H 0.4910 0.6467 0.1442 0.054 Uiso 1 1 calc R
C21 C 0.3289(5) 0.6211(4) 0.1134(3) 0.0308(12) Uani 1 1 d .
H32 H 0.3423 0.5626 0.1038 0.037 Uiso 1 1 calc R
C22 C 0.2316(5) 0.3645(3) 0.1229(3) 0.0233(12) Uani 1 1 d .
C23 C 0.3107(6) 0.3979(4) 0.1678(3) 0.0367(14) Uani 1 1 d .
H33 H 0.3018 0.4552 0.1828 0.044 Uiso 1 1 calc R
C24 C 0.4021(7) 0.3508(5) 0.1915(4) 0.0492(18) Uani 1 1 d .
H34 H 0.4557 0.3759 0.2220 0.059 Uiso 1 1 calc R
C25 C 0.4158(7) 0.2671(5) 0.1711(4) 0.0442(18) Uani 1 1 d .
H35 H 0.4792 0.2346 0.1870 0.053 Uiso 1 1 calc R
C26 C 0.3380(7) 0.2317(4) 0.1282(4) 0.0426(18) Uani 1 1 d .
H36 H 0.3470 0.1739 0.1148 0.051 Uiso 1 1 calc R
C27 C 0.2447(6) 0.2784(4) 0.1032(3) 0.0348(15) Uani 1 1 d .
H37 H 0.1909 0.2524 0.0733 0.042 Uiso 1 1 calc R
C28 C 0.1414(6) 0.5043(6) -0.1401(3) 0.0525(17) Uani 1 1 d .
H38 H 0.0710 0.5171 -0.1664 0.063 Uiso 1 1 calc R
H39 H 0.2080 0.5156 -0.1702 0.063 Uiso 1 1 calc R
C29 C 0.1475(5) 0.5642(4) -0.0789(3) 0.0288(13) Uani 1 1 d .
H40 H 0.0774 0.5833 -0.0595 0.035 Uiso 1 1 calc R
C30 C 0.2487(6) 0.5924(4) -0.0500(3) 0.0297(14) Uani 1 1 d .
H41 H 0.2421 0.6323 -0.0138 0.036 Uiso 1 1 calc R
C31 C 0.3687(7) 0.5663(5) -0.0699(4) 0.050(2) Uani 1 1 d .
H42 H 0.3881 0.5926 -0.1143 0.059 Uiso 1 1 calc R
H43 H 0.4235 0.5883 -0.0356 0.059 Uiso 1 1 calc R
C32 C 0.3819(7) 0.4717(5) -0.0753(4) 0.055(2) Uani 1 1 d .
H44 H 0.4618 0.4564 -0.0633 0.066 Uiso 1 1 calc R
H45 H 0.3693 0.4547 -0.1233 0.066 Uiso 1 1 calc R
C33 C 0.3012(6) 0.4211(4) -0.0306(3) 0.0354(15) Uani 1 1 d .
H46 H 0.3244 0.4078 0.0146 0.042 Uiso 1 1 calc R
C34 C 0.1950(7) 0.3936(4) -0.0526(3) 0.0410(18) Uani 1 1 d .
H47 H 0.1515 0.3600 -0.0217 0.049 Uiso 1 1 calc R
C35 C 0.1410(8) 0.4114(5) -0.1212(4) 0.057(2) Uani 1 1 d .
H48 H 0.1830 0.3790 -0.1566 0.068 Uiso 1 1 calc R
H49 H 0.0608 0.3907 -0.1207 0.068 Uiso 1 1 calc R

loop_
_atom_site_aniso_label
_atom_site_aniso_U_11
_atom_site_aniso_U_22
_atom_site_aniso_U_33
_atom_site_aniso_U_23
_atom_site_aniso_U_13
_atom_site_aniso_U_12
Rh1 0.02514(17) 0.01497(15) 0.01632(15) -0.0008(2) 0.00313(13) 0.0023(2)
Fe1 0.0179(3) 0.0173(3) 0.0186(3) -0.0027(4) 0.0013(2) -0.0028(4)
P1 0.0153(6) 0.0122(5) 0.0171(6) -0.0019(4) -0.0012(5) 0.0011(5)
P2 0.0307(8) 0.0110(5) 0.0191(6) 0.0007(5) 0.0015(6) -0.0013(6)
O1 0.039(2) 0.045(3) 0.0211(18) -0.0109(17) 0.0019(15) -0.008(2)
O2 0.026(2) 0.0173(17) 0.0203(19) 0.0010(14) 0.0000(16) 0.0062(16)
O3 0.0256(19) 0.0211(17) 0.0161(16) -0.0069(13) -0.0007(15) 0.0037(16)
O4 0.050(3) 0.0120(16) 0.037(2) -0.0037(16) 0.001(2) -0.0053(18)
O5 0.049(3) 0.0186(17) 0.0144(16) 0.0052(14) 0.0026(17) 0.0053(19)
N1 0.025(2) 0.0102(19) 0.020(2) -0.0017(16) -0.0016(17) 0.0002(18)
N2 0.025(2) 0.0121(19) 0.020(2) 0.0076(16) -0.0003(18) -0.0009(18)
C1 0.028(2) 0.037(3) 0.025(2) -0.012(3) 0.0097(19) -0.008(3)
C2 0.018(3) 0.033(3) 0.039(4) -0.008(3) 0.006(3) 0.002(3)
C3 0.016(3) 0.039(4) 0.032(3) -0.008(3) 0.002(3) -0.002(3)
C4 0.017(3) 0.038(4) 0.040(4) -0.016(3) 0.001(3) -0.013(3)
C5 0.024(3) 0.032(3) 0.031(3) -0.002(3) 0.008(3) -0.011(3)
C6 0.046(3) 0.056(5) 0.026(3) -0.005(3) 0.007(2) -0.007(4)
C7 0.033(4) 0.040(4) 0.051(4) -0.020(3) 0.007(3) 0.003(3)
C8 0.032(4) 0.056(4) 0.045(4) 0.001(3) -0.006(3) 0.015(4)
C9 0.028(4) 0.050(4) 0.054(4) -0.017(3) -0.005(3) -0.012(4)
C10 0.044(5) 0.048(4) 0.049(4) 0.009(3) 0.012(4) -0.017(4)
C11 0.0179(19) 0.022(3) 0.028(2) -0.009(3) -0.0017(18) -0.003(2)
C12 0.045(4) 0.021(2) 0.027(3) 0.006(2) -0.009(3) 0.012(3)
C13 0.038(3) 0.032(3) 0.023(3) 0.001(2) -0.010(2) -0.001(3)
C14 0.047(4) 0.029(3) 0.056(5) -0.020(3) 0.000(4) -0.009(3)
C15 0.086(6) 0.035(3) 0.028(3) 0.020(3) 0.001(3) 0.009(4)
C16 0.020(2) 0.021(3) 0.018(3) -0.005(2) 0.000(2) -0.003(2)
C17 0.032(3) 0.029(3) 0.022(3) -0.006(2) 0.008(2) -0.013(3)
C18 0.054(4) 0.033(3) 0.025(3) -0.016(3) 0.009(3) -0.021(3)
C19 0.039(4) 0.064(5) 0.032(4) -0.013(3) -0.002(3) -0.028(4)
C20 0.020(3) 0.076(5) 0.038(4) 0.002(3) -0.001(3) -0.014(3)
C21 0.021(3) 0.035(3) 0.036(3) -0.001(2) 0.003(2) -0.004(3)
C22 0.036(3) 0.016(2) 0.018(3) 0.006(2) 0.005(2) 0.006(2)
C23 0.051(4) 0.026(3) 0.033(3) -0.007(2) -0.011(3) 0.015(3)
C24 0.053(4) 0.046(4) 0.049(4) -0.001(3) -0.017(3) 0.019(4)
C25 0.046(4) 0.042(4) 0.045(4) 0.005(3) -0.001(3) 0.019(4)
C26 0.063(5) 0.025(3) 0.040(4) 0.003(3) 0.013(4) 0.023(4)
C27 0.050(4) 0.022(3) 0.033(3) -0.004(2) -0.001(3) 0.010(3)
C28 0.074(4) 0.064(4) 0.019(2) 0.002(4) -0.005(2) -0.020(6)
C29 0.042(4) 0.033(3) 0.011(2) 0.007(2) 0.003(2) 0.001(3)
C30 0.037(4) 0.028(3) 0.024(3) 0.007(2) 0.012(3) -0.006(3)
C31 0.039(4) 0.058(5) 0.051(4) 0.009(4) 0.021(3) -0.009(4)
C32 0.046(4) 0.066(5) 0.052(4) -0.002(4) 0.030(4) 0.016(4)
C33 0.047(4) 0.028(3) 0.031(3) -0.005(2) 0.015(3) 0.020(3)
C34 0.070(5) 0.027(3) 0.026(3) -0.013(2) 0.011(3) 0.003(4)
C35 0.081(6) 0.051(4) 0.039(4) -0.023(3) -0.001(4) -0.006(4)

loop_
_atom_type_symbol
_atom_type_description
_atom_type_scat_dispersion_real
_atom_type_scat_dispersion_imag
_atom_type_scat_source
C C 0.0033 0.0016 'International Tables Vol C Tables 4.2.6.8 and 6.1.1.4'
H H 0.0000 0.0000 'International Tables Vol C Tables 4.2.6.8 and 6.1.1.4'
N N 0.0061 0.0033 'International Tables Vol C Tables 4.2.6.8 and 6.1.1.4'
O O 0.0106 0.0060 'International Tables Vol C Tables 4.2.6.8 and 6.1.1.4'
P P 0.1023 0.0942 'International Tables Vol C Tables 4.2.6.8 and 6.1.1.4'
Rh Rh -1.1178 0.9187 'International Tables Vol C Tables 4.2.6.8 and 6.1.1.4'
Fe Fe 0.3463 0.8444 'International Tables Vol C Tables 4.2.6.8 and 6.1.1.4'

loop_
_geom_angle_atom_site_label_1
_geom_angle_atom_site_label_2
_geom_angle_atom_site_label_3
_geom_angle
N2 Rh1 C33 95.8(2)
N2 Rh1 N1 86.58(16)
C33 Rh1 N1 150.1(2)
N2 Rh1 C30 163.9(2)
C33 Rh1 C30 81.7(2)
N1 Rh1 C30 87.9(2)
N2 Rh1 C29 158.2(2)
C33 Rh1 C29 90.5(2)
N1 Rh1 C29 98.2(2)
C30 Rh1 C29 37.8(2)
N2 Rh1 C34 91.2(2)
C33 Rh1 C34 37.8(3)
N1 Rh1 C34 172.0(3)
C30 Rh1 C34 96.3(2)
C29 Rh1 C34 81.1(2)
C11 Fe1 C3 90.6(2)
C11 Fe1 C4 89.2(2)
C3 Fe1 C4 39.60(19)
C11 Fe1 C1 153.4(2)
C3 Fe1 C1 65.2(2)
C4 Fe1 C1 65.3(2)
C11 Fe1 C5 121.9(3)
C3 Fe1 C5 65.6(3)
C4 Fe1 C5 38.6(3)
C1 Fe1 C5 39.3(2)
C11 Fe1 C2 125.0(3)
C3 Fe1 C2 38.7(2)
C4 Fe1 C2 65.2(2)
C1 Fe1 C2 38.5(3)
C5 Fe1 C2 65.0(2)
C11 Fe1 P1 95.22(19)
C3 Fe1 P1 111.2(2)
C4 Fe1 P1 150.6(2)
C1 Fe1 P1 103.55(18)
C5 Fe1 P1 142.18(19)
C2 Fe1 P1 88.96(19)
C11 Fe1 P2 94.69(18)
C3 Fe1 P2 155.1(2)
C4 Fe1 P2 116.0(2)
C1 Fe1 P2 103.00(19)
C5 Fe1 P2 91.2(2)
C2 Fe1 P2 139.9(2)
P1 Fe1 P2 92.63(5)
N1 P1 O3 108.4(2)
N1 P1 O2 108.1(2)
O3 P1 O2 92.09(19)
N1 P1 Fe1 118.56(16)
O3 P1 Fe1 114.89(15)
O2 P1 Fe1 111.53(16)
O5 P2 N2 109.9(2)
O5 P2 O4 95.9(2)
N2 P2 O4 107.2(2)
O5 P2 Fe1 109.66(16)
N2 P2 Fe1 118.99(17)
O4 P2 Fe1 112.75(18)
C12 O2 P1 116.7(3)
C13 O3 P1 120.9(3)
C14 O4 P2 118.9(4)
C15 O5 P2 125.6(4)
C16 N1 P1 120.9(4)
C16 N1 Rh1 116.6(4)
P1 N1 Rh1 122.3(2)
C22 N2 P2 120.2(4)
C22 N2 Rh1 118.1(4)
P2 N2 Rh1 121.7(3)
C2 C1 C5 108.5(4)
C2 C1 C6 125.8(6)
C5 C1 C6 124.8(7)
C2 C1 Fe1 71.7(3)
C5 C1 Fe1 71.0(3)
C6 C1 Fe1 131.8(4)
C1 C2 C3 108.1(6)
C1 C2 C7 124.7(6)
C3 C2 C7 126.4(7)
C1 C2 Fe1 69.9(3)
C3 C2 Fe1 69.1(4)
C7 C2 Fe1 134.8(5)
C2 C3 C4 107.8(7)
C2 C3 C8 126.2(6)
C4 C3 C8 125.7(7)
C2 C3 Fe1 72.2(4)
C4 C3 Fe1 70.4(5)
C8 C3 Fe1 128.2(5)
C5 C4 C3 108.4(6)
C5 C4 C9 126.0(7)
C3 C4 C9 125.1(7)
C5 C4 Fe1 71.8(4)
C3 C4 Fe1 70.0(4)
C9 C4 Fe1 130.5(5)
C4 C5 C1 107.2(6)
C4 C5 C10 126.1(6)
C1 C5 C10 125.9(6)
C4 C5 Fe1 69.6(4)
C1 C5 Fe1 69.8(3)
C10 C5 Fe1 134.0(5)
O1 C11 Fe1 169.9(4)
C17 C16 C21 117.7(5)
C17 C16 N1 123.7(5)
C21 C16 N1 118.6(5)
C16 C17 C18 120.4(6)
C19 C18 C17 121.5(6)
C18 C19 C20 118.4(6)
C19 C20 C21 121.5(7)
C20 C21 C16 120.5(6)
C23 C22 C27 117.8(6)
C23 C22 N2 120.6(5)
C27 C22 N2 121.6(5)
C24 C23 C22 121.9(6)
C23 C24 C25 120.1(7)
C26 C25 C24 119.4(7)
C25 C26 C27 121.6(6)
C26 C27 C22 119.1(6)
C35 C28 C29 113.7(5)
C30 C29 C28 124.0(6)
C30 C29 Rh1 70.9(3)
C28 C29 Rh1 113.2(4)
C29 C30 C31 126.8(6)
C29 C30 Rh1 71.3(3)
C31 C30 Rh1 110.4(4)
C32 C31 C30 112.5(7)
C31 C32 C33 114.5(6)
C34 C33 C32 122.7(7)
C34 C33 Rh1 71.8(4)
C32 C33 Rh1 112.3(4)
C33 C34 C35 126.5(7)
C33 C34 Rh1 70.4(3)
C35 C34 Rh1 111.4(5)
C28 C35 C34 113.5(5)

loop_
_geom_bond_atom_site_label_1
_geom_bond_atom_site_label_2
_geom_bond_distance
Rh1 N2 2.112(4)
Rh1 C33 2.122(5)
Rh1 N1 2.129(4)
Rh1 C30 2.132(5)
Rh1 C29 2.137(5)
Rh1 C34 2.140(6)
Fe1 C11 1.751(5)
Fe1 C3 2.122(7)
Fe1 C4 2.127(6)
Fe1 C1 2.139(5)
Fe1 C5 2.155(6)
Fe1 C2 2.163(6)
Fe1 P1 2.1970(16)
Fe1 P2 2.2029(17)
P1 N1 1.610(5)
P1 O3 1.617(3)
P1 O2 1.626(4)
P2 O5 1.610(4)
P2 N2 1.614(5)
P2 O4 1.637(4)
O1 C11 1.152(6)
O2 C12 1.433(7)
O3 C13 1.429(6)
O4 C14 1.430(8)
O5 C15 1.449(6)
N1 C16 1.433(7)
N2 C22 1.431(7)
C1 C2 1.417(10)
C1 C5 1.443(9)
C1 C6 1.507(7)
C2 C3 1.421(9)
C2 C7 1.502(9)
C3 C4 1.439(7)
C3 C8 1.514(10)
C4 C5 1.417(10)
C4 C9 1.508(9)
C5 C10 1.487(10)
C16 C17 1.388(7)
C16 C21 1.403(8)
C17 C18 1.397(9)
C18 C19 1.366(11)
C19 C20 1.373(10)
C20 C21 1.383(8)
C22 C23 1.379(8)
C22 C27 1.413(8)
C23 C24 1.378(9)
C24 C25 1.382(10)
C25 C26 1.356(11)
C26 C27 1.400(10)
C28 C35 1.503(11)
C28 C29 1.526(9)
C29 C30 1.383(9)
C30 C31 1.509(10)
C31 C32 1.496(11)
C32 C33 1.512(9)
C33 C34 1.381(10)
C34 C35 1.511(10)

loop_
_geom_torsion_atom_site_label_1
_geom_torsion_atom_site_label_2
_geom_torsion_atom_site_label_3
_geom_torsion_atom_site_label_4
_geom_torsion
C11 Fe1 P1 N1 -50.3(3)
C3 Fe1 P1 N1 -143.0(3)
C4 Fe1 P1 N1 -148.0(4)
C1 Fe1 P1 N1 148.7(3)
C5 Fe1 P1 N1 140.0(4)
C2 Fe1 P1 N1 -175.4(3)
P2 Fe1 P1 N1 44.6(2)
C11 Fe1 P1 O3 179.3(2)
C3 Fe1 P1 O3 86.6(3)
C4 Fe1 P1 O3 81.6(4)
C1 Fe1 P1 O3 18.3(2)
C5 Fe1 P1 O3 9.6(4)
C2 Fe1 P1 O3 54.2(2)
P2 Fe1 P1 O3 -85.79(16)
C11 Fe1 P1 O2 76.2(2)
C3 Fe1 P1 O2 -16.5(3)
C4 Fe1 P1 O2 -21.5(4)
C1 Fe1 P1 O2 -84.8(2)
C5 Fe1 P1 O2 -93.5(4)
C2 Fe1 P1 O2 -48.9(2)
P2 Fe1 P1 O2 171.13(16)
C11 Fe1 P2 O5 179.0(2)
C3 Fe1 P2 O5 -79.5(5)
C4 Fe1 P2 O5 -89.6(3)
C1 Fe1 P2 O5 -21.0(2)
C5 Fe1 P2 O5 -58.8(3)
C2 Fe1 P2 O5 -8.0(3)
P1 Fe1 P2 O5 83.54(17)
C11 Fe1 P2 N2 51.4(3)
C3 Fe1 P2 N2 152.9(5)
C4 Fe1 P2 N2 142.8(3)
C1 Fe1 P2 N2 -148.6(3)
C5 Fe1 P2 N2 173.6(3)
C2 Fe1 P2 N2 -135.6(3)
P1 Fe1 P2 N2 -44.1(2)
C11 Fe1 P2 O4 -75.4(3)
C3 Fe1 P2 O4 26.1(5)
C4 Fe1 P2 O4 16.0(3)
C1 Fe1 P2 O4 84.6(2)
C5 Fe1 P2 O4 46.8(3)
C2 Fe1 P2 O4 97.6(3)
P1 Fe1 P2 O4 -170.85(18)
N1 P1 O2 C12 53.5(5)
O3 P1 O2 C12 163.6(4)
Fe1 P1 O2 C12 -78.5(4)
N1 P1 O3 C13 -53.1(4)
O2 P1 O3 C13 -162.9(4)
Fe1 P1 O3 C13 82.1(4)
O5 P2 O4 C14 179.6(5)
N2 P2 O4 C14 -67.5(5)
Fe1 P2 O4 C14 65.3(5)
N2 P2 O5 C15 -73.5(6)
O4 P2 O5 C15 37.2(6)
Fe1 P2 O5 C15 154.0(5)
O3 P1 N1 C16 -29.5(5)
O2 P1 N1 C16 69.0(4)
Fe1 P1 N1 C16 -162.8(3)
O3 P1 N1 Rh1 144.2(2)
O2 P1 N1 Rh1 -117.3(3)
Fe1 P1 N1 Rh1 10.9(3)
N2 Rh1 N1 C16 111.0(4)
C33 Rh1 N1 C16 15.3(6)
C30 Rh1 N1 C16 -53.9(4)
C29 Rh1 N1 C16 -90.3(4)
C34 Rh1 N1 C16 -175.1(15)
N2 Rh1 N1 P1 -62.9(3)
C33 Rh1 N1 P1 -158.7(4)
C30 Rh1 N1 P1 132.2(3)
C29 Rh1 N1 P1 95.7(3)
C34 Rh1 N1 P1 11.0(17)
O5 P2 N2 C22 42.0(5)
O4 P2 N2 C22 -61.2(5)
Fe1 P2 N2 C22 169.5(3)
O5 P2 N2 Rh1 -140.1(2)
O4 P2 N2 Rh1 116.8(3)
Fe1 P2 N2 Rh1 -12.6(3)
C33 Rh1 N2 C22 31.6(4)
N1 Rh1 N2 C22 -118.5(4)
C30 Rh1 N2 C22 -48.5(9)
C29 Rh1 N2 C22 137.8(5)
C34 Rh1 N2 C22 69.2(4)
C33 Rh1 N2 P2 -146.4(3)
N1 Rh1 N2 P2 63.5(3)
C30 Rh1 N2 P2 133.6(7)
C29 Rh1 N2 P2 -40.2(7)
C34 Rh1 N2 P2 -108.8(3)
C11 Fe1 C1 C2 -63.1(8)
C3 Fe1 C1 C2 -36.8(4)
C4 Fe1 C1 C2 -80.6(4)
C5 Fe1 C1 C2 -117.9(4)
P1 Fe1 C1 C2 70.5(4)
P2 Fe1 C1 C2 166.5(3)
C11 Fe1 C1 C5 54.8(8)
C3 Fe1 C1 C5 81.1(4)
C4 Fe1 C1 C5 37.3(4)
C2 Fe1 C1 C5 117.9(4)
P1 Fe1 C1 C5 -171.6(4)
P2 Fe1 C1 C5 -75.6(4)
C11 Fe1 C1 C6 174.8(7)
C3 Fe1 C1 C6 -158.9(8)
C4 Fe1 C1 C6 157.3(8)
C5 Fe1 C1 C6 120.1(9)
C2 Fe1 C1 C6 -122.0(9)
P1 Fe1 C1 C6 -51.5(7)
P2 Fe1 C1 C6 44.4(7)
C5 C1 C2 C3 -3.1(6)
C6 C1 C2 C3 -172.5(5)
Fe1 C1 C2 C3 58.7(4)
C5 C1 C2 C7 167.0(7)
C6 C1 C2 C7 -2.5(9)
Fe1 C1 C2 C7 -131.3(6)
C5 C1 C2 Fe1 -61.8(4)
C6 C1 C2 Fe1 128.8(5)
C11 Fe1 C2 C1 150.8(4)
C3 Fe1 C2 C1 119.6(5)
C4 Fe1 C2 C1 80.9(4)
C5 Fe1 C2 C1 38.1(3)
P1 Fe1 C2 C1 -113.5(3)
P2 Fe1 C2 C1 -20.7(5)
C11 Fe1 C2 C3 31.2(5)
C4 Fe1 C2 C3 -38.7(4)
C1 Fe1 C2 C3 -119.6(5)
C5 Fe1 C2 C3 -81.5(4)
P1 Fe1 C2 C3 126.9(4)
P2 Fe1 C2 C3 -140.3(4)
C11 Fe1 C2 C7 -89.9(8)
C3 Fe1 C2 C7 -121.1(9)
C4 Fe1 C2 C7 -159.8(9)
C1 Fe1 C2 C7 119.3(9)
C5 Fe1 C2 C7 157.4(9)
P1 Fe1 C2 C7 5.8(7)
P2 Fe1 C2 C7 98.6(8)
C1 C2 C3 C4 2.6(8)
C7 C2 C3 C4 -167.2(7)
Fe1 C2 C3 C4 61.8(5)
C1 C2 C3 C8 176.1(6)
C7 C2 C3 C8 6.3(11)
Fe1 C2 C3 C8 -124.7(7)
C1 C2 C3 Fe1 -59.2(4)
C7 C2 C3 Fe1 131.0(7)
C11 Fe1 C3 C2 -154.9(4)
C4 Fe1 C3 C2 117.1(6)
C1 Fe1 C3 C2 36.6(4)
C5 Fe1 C3 C2 79.9(4)
P1 Fe1 C3 C2 -59.1(4)
P2 Fe1 C3 C2 102.7(5)
C11 Fe1 C3 C4 88.1(5)
C1 Fe1 C3 C4 -80.5(5)
C5 Fe1 C3 C4 -37.1(4)
C2 Fe1 C3 C4 -117.1(6)
P1 Fe1 C3 C4 -176.1(4)
P2 Fe1 C3 C4 -14.4(8)
C11 Fe1 C3 C8 -32.5(6)
C4 Fe1 C3 C8 -120.5(8)
C1 Fe1 C3 C8 159.0(7)
C5 Fe1 C3 C8 -157.7(7)
C2 Fe1 C3 C8 122.4(8)
P1 Fe1 C3 C8 63.4(6)
P2 Fe1 C3 C8 -134.9(5)
C2 C3 C4 C5 -1.1(9)
C8 C3 C4 C5 -174.7(6)
Fe1 C3 C4 C5 61.8(5)
C2 C3 C4 C9 171.0(6)
C8 C3 C4 C9 -2.6(14)
Fe1 C3 C4 C9 -126.1(7)
C2 C3 C4 Fe1 -62.9(5)
C8 C3 C4 Fe1 123.5(7)
C11 Fe1 C4 C5 149.9(4)
C3 Fe1 C4 C5 -118.3(6)
C1 Fe1 C4 C5 -37.9(4)
C2 Fe1 C4 C5 -80.4(4)
P1 Fe1 C4 C5 -110.9(5)
P2 Fe1 C4 C5 55.0(4)
C11 Fe1 C4 C3 -91.8(5)
C1 Fe1 C4 C3 80.4(5)
C5 Fe1 C4 C3 118.3(6)
C2 Fe1 C4 C3 37.9(4)
P1 Fe1 C4 C3 7.4(7)
P2 Fe1 C4 C3 173.3(4)
C11 Fe1 C4 C9 27.7(7)
C3 Fe1 C4 C9 119.5(10)
C1 Fe1 C4 C9 -160.1(8)
C5 Fe1 C4 C9 -122.2(9)
C2 Fe1 C4 C9 157.4(8)
P1 Fe1 C4 C9 126.9(6)
P2 Fe1 C4 C9 -67.1(7)
C3 C4 C5 C1 -0.8(8)
C9 C4 C5 C1 -172.8(6)
Fe1 C4 C5 C1 59.9(4)
C3 C4 C5 C10 169.0(7)
C9 C4 C5 C10 -3.0(11)
Fe1 C4 C5 C10 -130.3(7)
C3 C4 C5 Fe1 -60.7(6)
C9 C4 C5 Fe1 127.3(7)
C2 C1 C5 C4 2.4(6)
C6 C1 C5 C4 172.0(5)
Fe1 C1 C5 C4 -59.8(4)
C2 C1 C5 C10 -167.4(7)
C6 C1 C5 C10 2.2(10)
Fe1 C1 C5 C10 130.4(7)
C2 C1 C5 Fe1 62.2(4)
C6 C1 C5 Fe1 -128.2(5)
C11 Fe1 C5 C4 -36.3(5)
C3 Fe1 C5 C4 38.1(4)
C1 Fe1 C5 C4 118.2(6)
C2 Fe1 C5 C4 80.9(4)
P1 Fe1 C5 C4 131.6(4)
P2 Fe1 C5 C4 -132.5(4)
C11 Fe1 C5 C1 -154.5(4)
C3 Fe1 C5 C1 -80.1(4)
C4 Fe1 C5 C1 -118.2(6)
C2 Fe1 C5 C1 -37.3(3)
P1 Fe1 C5 C1 13.4(6)
P2 Fe1 C5 C1 109.3(4)
C11 Fe1 C5 C10 84.7(8)
C3 Fe1 C5 C10 159.0(8)
C4 Fe1 C5 C10 121.0(9)
C1 Fe1 C5 C10 -120.8(9)
C2 Fe1 C5 C10 -158.2(9)
P1 Fe1 C5 C10 -107.4(7)
P2 Fe1 C5 C10 -11.6(7)
C3 Fe1 C11 O1 -25(3)
C4 Fe1 C11 O1 15(3)
C1 Fe1 C11 O1 -1(4)
C5 Fe1 C11 O1 36(3)
C2 Fe1 C11 O1 -44(3)
P1 Fe1 C11 O1 -136(3)
P2 Fe1 C11 O1 131(3)
P1 N1 C16 C17 -40.0(7)
Rh1 N1 C16 C17 145.9(5)
P1 N1 C16 C21 139.5(5)
Rh1 N1 C16 C21 -34.5(6)
C21 C16 C17 C18 -1.7(8)
N1 C16 C17 C18 177.9(5)
C16 C17 C18 C19 -0.1(9)
C17 C18 C19 C20 1.0(10)
C18 C19 C20 C21 -0.2(11)
C19 C20 C21 C16 -1.6(10)
C17 C16 C21 C20 2.5(9)
N1 C16 C21 C20 -177.1(5)
P2 N2 C22 C23 -100.6(6)
Rh1 N2 C22 C23 81.3(6)
P2 N2 C22 C27 79.3(6)
Rh1 N2 C22 C27 -98.7(6)
C27 C22 C23 C24 2.0(10)
N2 C22 C23 C24 -178.0(6)
C22 C23 C24 C25 -0.8(11)
C23 C24 C25 C26 -0.7(12)
C24 C25 C26 C27 0.9(12)
C25 C26 C27 C22 0.3(11)
C23 C22 C27 C26 -1.7(9)
N2 C22 C27 C26 178.3(6)
C35 C28 C29 C30 89.0(8)
C35 C28 C29 Rh1 7.0(8)
N2 Rh1 C29 C30 177.2(5)
C33 Rh1 C29 C30 -75.6(4)
N1 Rh1 C29 C30 75.7(4)
C34 Rh1 C29 C30 -112.4(5)
N2 Rh1 C29 C28 -63.1(8)
C33 Rh1 C29 C28 44.1(5)
N1 Rh1 C29 C28 -164.6(4)
C30 Rh1 C29 C28 119.7(6)
C34 Rh1 C29 C28 7.3(5)
C28 C29 C30 C31 -3.7(10)
Rh1 C29 C30 C31 101.9(6)
C28 C29 C30 Rh1 -105.6(6)
N2 Rh1 C30 C29 -176.2(7)
C33 Rh1 C30 C29 101.8(4)
N1 Rh1 C30 C29 -106.3(4)
C34 Rh1 C30 C29 66.8(4)
N2 Rh1 C30 C31 60.5(10)
C33 Rh1 C30 C31 -21.5(5)
N1 Rh1 C30 C31 130.4(5)
C29 Rh1 C30 C31 -123.3(6)
C34 Rh1 C30 C31 -56.5(5)
C29 C30 C31 C32 -48.8(10)
Rh1 C30 C31 C32 32.6(9)
C30 C31 C32 C33 -27.7(11)
C31 C32 C33 C34 91.3(9)
C31 C32 C33 Rh1 9.2(10)
N2 Rh1 C33 C34 84.4(4)
N1 Rh1 C33 C34 177.6(4)
C30 Rh1 C33 C34 -111.6(4)
C29 Rh1 C33 C34 -74.8(4)
N2 Rh1 C33 C32 -157.0(5)
N1 Rh1 C33 C32 -63.7(7)
C30 Rh1 C33 C32 7.0(6)
C29 Rh1 C33 C32 43.9(6)
C34 Rh1 C33 C32 118.6(7)
C32 C33 C34 C35 -2.7(10)
Rh1 C33 C34 C35 102.6(6)
C32 C33 C34 Rh1 -105.3(6)
N2 Rh1 C34 C33 -98.0(4)
N1 Rh1 C34 C33 -171.6(14)
C30 Rh1 C34 C33 67.7(4)
C29 Rh1 C34 C33 102.5(4)
N2 Rh1 C34 C35 139.4(5)
C33 Rh1 C34 C35 -122.6(7)
N1 Rh1 C34 C35 65.9(17)
C30 Rh1 C34 C35 -54.8(6)
C29 Rh1 C34 C35 -20.1(5)
C29 C28 C35 C34 -24.3(9)
C33 C34 C35 C28 -50.9(10)
Rh1 C34 C35 C28 30.0(8)
